data_4024373
loop_
_publ_author_name
'Paromita Debroy'
'Sergey V. Lindeman'
'Rajendra Rathore'

_publ_section_title
;
A Versatile Synthesis of Electroactive Stilbenoprismands for Effective
Binding of Metal Cations
;
_journal_name_full 'Journal of Organic Chemistry'
_journal_page_first 2080
_journal_page_last 2087
_journal_paper_doi 10.1021/jo802579f
_journal_volume 74
_journal_year 2009
_chemical_formula_sum 'C44 H30'
_chemical_formula_weight 558.68
_chemical_name_systematic
; 
 ? 
;
_space_group_IT_number 14
_symmetry_cell_setting monoclinic
_symmetry_space_group_name_Hall '-P 2yn'
_symmetry_space_group_name_H-M 'P 1 21/n 1'
_atom_sites_solution_hydrogens difmap
_atom_sites_solution_primary direct
_atom_sites_solution_secondary difmap
_audit_creation_method SHELXL-97
_cell_angle_alpha 90.00
_cell_angle_beta 99.0470(10)
_cell_angle_gamma 90.00
_cell_formula_units_Z 4
_cell_length_a 7.10330(10)
_cell_length_b 27.2058(4)
_cell_length_c 15.6121(3)
_cell_measurement_reflns_used 7506
_cell_measurement_temperature 100(2)
_cell_measurement_theta_max 61
_cell_measurement_theta_min 3
_cell_volume 2979.52(8)
_computing_cell_refinement 'SAINT v7.23A (Bruker, 2005)'
_computing_data_collection 'APEX2 v2.0-2 (Bruker, 2005)'
_computing_data_reduction 'SADABS-2004/1 (Bruker, 2005)'
_computing_molecular_graphics 'XP v5.1 (Bruker, 1998)'
_computing_publication_material 'XCIF v6.12 (Bruker, 2001)'
_computing_structure_refinement 'SHELXL-97 v.97-2 (Sheldrick, 1993-1997)'
_computing_structure_solution 'XS/SHELXTL v6.12 (Bruker, 2001)'
_diffrn_ambient_temperature 100(2)
_diffrn_measured_fraction_theta_full 0.986
_diffrn_measured_fraction_theta_max 0.976
_diffrn_measurement_device_type 'Bruker APEX2 CCD detector'
_diffrn_measurement_method '\w scans'
_diffrn_radiation_monochromator graphite
_diffrn_radiation_source 'fine-focus sealed tube'
_diffrn_radiation_type CuK\a
_diffrn_radiation_wavelength 1.54178
_diffrn_reflns_av_R_equivalents 0.0174
_diffrn_reflns_av_sigmaI/netI 0.0106
_diffrn_reflns_limit_h_max 7
_diffrn_reflns_limit_h_min -7
_diffrn_reflns_limit_k_max 30
_diffrn_reflns_limit_k_min 0
_diffrn_reflns_limit_l_max 17
_diffrn_reflns_limit_l_min 0
_diffrn_reflns_number 24633
_diffrn_reflns_theta_full 66.40
_diffrn_reflns_theta_max 62.70
_diffrn_reflns_theta_min 3.25
_exptl_absorpt_coefficient_mu 0.534
_exptl_absorpt_correction_T_max 0.9636
_exptl_absorpt_correction_T_min 0.7725
_exptl_absorpt_correction_type multi-scan
_exptl_absorpt_process_details
;
 SADABS. Program for empirical absorption correction of
 area-detector data. University of Goetingen. Germany. 
 Sheldrick, G. M. 1996
;
_exptl_crystal_colour colorless
_exptl_crystal_density_diffrn 1.245
_exptl_crystal_density_method 'not measured'
_exptl_crystal_description plate
_exptl_crystal_F_000 1176
_exptl_crystal_size_max 0.51
_exptl_crystal_size_mid 0.29
_exptl_crystal_size_min 0.07
_refine_diff_density_max 0.142
_refine_diff_density_min -0.116
_refine_diff_density_rms 0.026
_refine_ls_extinction_coef 0.00081(8)
_refine_ls_extinction_expression Fc^*^=kFc[1+0.001xFc^2^\l^3^/sin(2\q)]^-1/4^
_refine_ls_extinction_method SHELXL
_refine_ls_goodness_of_fit_ref 1.028
_refine_ls_hydrogen_treatment refall
_refine_ls_matrix_type full
_refine_ls_number_parameters 518
_refine_ls_number_reflns 4488
_refine_ls_number_restraints 0
_refine_ls_restrained_S_all 1.028
_refine_ls_R_factor_all 0.0302
_refine_ls_R_factor_gt 0.0282
_refine_ls_shift/su_max 0.005
_refine_ls_shift/su_mean 0.001
_refine_ls_structure_factor_coef Fsqd
_refine_ls_weighting_details 'calc w=1/[\s^2^(Fo^2^)+(0.0354P)^2^+0.8171P] where P=(Fo^2^+2Fc^2^)/3'
_refine_ls_weighting_scheme calc
_refine_ls_wR_factor_gt 0.0711
_refine_ls_wR_factor_ref 0.0724
_reflns_number_gt 4212
_reflns_number_total 4488
_reflns_threshold_expression >2sigma(I)
_cod_data_source_file jo802579f_si_005.cif
_cod_data_source_block raj4o
_cod_original_sg_symbol_H-M 'P 21/n'
_cod_database_code 4024373

loop_
_symmetry_equiv_pos_as_xyz
'x, y, z'
'-x+1/2, y+1/2, -z+1/2'
'-x, -y, -z'
'x-1/2, -y-1/2, z-1/2'

loop_
_atom_site_label
_atom_site_type_symbol
_atom_site_fract_x
_atom_site_fract_y
_atom_site_fract_z
_atom_site_U_iso_or_equiv
_atom_site_adp_type
_atom_site_occupancy
_atom_site_symmetry_multiplicity
_atom_site_calc_flag
_atom_site_refinement_flags
_atom_site_disorder_assembly
_atom_site_disorder_group
C1 C 1.01000(15) -0.09605(4) 0.70585(7) 0.0217(2) Uani 1 1 d . . .
C2 C 0.90085(15) -0.09404(4) 0.76980(7) 0.0217(2) Uani 1 1 d . . .
C11 C 1.16968(16) 0.13391(4) 0.69907(7) 0.0229(2) Uani 1 1 d . . .
C12 C 0.97151(17) 0.13682(4) 0.68215(7) 0.0261(3) Uani 1 1 d . . .
C13 C 0.86371(17) 0.13796(4) 0.74900(7) 0.0265(3) Uani 1 1 d . . .
C14 C 0.95110(16) 0.13698(4) 0.83527(7) 0.0228(2) Uani 1 1 d . . .
C15 C 1.14968(17) 0.13699(4) 0.85244(7) 0.0260(3) Uani 1 1 d . . .
C16 C 1.25751(17) 0.13514(4) 0.78554(7) 0.0257(3) Uani 1 1 d . . .
C21 C 1.28709(15) 0.13004(4) 0.62743(7) 0.0229(2) Uani 1 1 d . . .
C22 C 1.31722(15) 0.08477(4) 0.58740(7) 0.0225(2) Uani 1 1 d . . .
C23 C 1.43662(16) 0.08379(4) 0.52415(7) 0.0260(3) Uani 1 1 d . . .
C24 C 1.52176(17) 0.12598(4) 0.49881(8) 0.0279(3) Uani 1 1 d . . .
C25 C 1.49069(17) 0.17049(4) 0.53762(7) 0.0285(3) Uani 1 1 d . . .
C26 C 1.37632(16) 0.17214(4) 0.60175(7) 0.0269(3) Uani 1 1 d . . .
C31 C 0.83439(16) 0.13539(4) 0.90737(7) 0.0233(2) Uani 1 1 d . . .
C32 C 0.76693(15) 0.09062(4) 0.93693(7) 0.0232(2) Uani 1 1 d . . .
C33 C 0.65579(16) 0.09192(4) 1.00350(7) 0.0258(3) Uani 1 1 d . . .
C34 C 0.61484(16) 0.13573(4) 1.04179(7) 0.0277(3) Uani 1 1 d . . .
C35 C 0.68023(17) 0.17957(4) 1.01240(8) 0.0294(3) Uani 1 1 d . . .
C36 C 0.78701(17) 0.17930(4) 0.94527(7) 0.0272(3) Uani 1 1 d . . .
C41 C 1.23308(15) 0.03757(4) 0.61245(7) 0.0223(2) Uani 1 1 d . . .
C42 C 1.35256(16) -0.00172(4) 0.64154(7) 0.0243(3) Uani 1 1 d . . .
C43 C 1.27965(16) -0.04565(4) 0.66721(7) 0.0239(2) Uani 1 1 d . . .
C44 C 1.08464(15) -0.05109(4) 0.66817(7) 0.0216(2) Uani 1 1 d . . .
C45 C 0.96451(16) -0.01287(4) 0.63479(7) 0.0240(2) Uani 1 1 d . . .
C46 C 1.03683(16) 0.03041(4) 0.60644(7) 0.0245(3) Uani 1 1 d . . .
C51 C 0.80544(16) 0.04222(4) 0.89801(7) 0.0229(2) Uani 1 1 d . . .
C52 C 0.65552(16) 0.01000(4) 0.87024(7) 0.0255(3) Uani 1 1 d . . .
C53 C 0.68762(16) -0.03465(4) 0.83209(7) 0.0249(3) Uani 1 1 d . . .
C54 C 0.86932(15) -0.04790(4) 0.81701(7) 0.0216(2) Uani 1 1 d . . .
C55 C 1.02054(16) -0.01659(4) 0.84882(7) 0.0232(2) Uani 1 1 d . . .
C56 C 0.98963(16) 0.02718(4) 0.88941(7) 0.0234(2) Uani 1 1 d . . .
C61 C 1.06263(15) -0.14422(4) 0.67022(7) 0.0218(2) Uani 1 1 d . . .
C62 C 1.02157(16) -0.15366(4) 0.58151(7) 0.0242(3) Uani 1 1 d . . .
C63 C 1.05424(17) -0.19989(4) 0.54930(8) 0.0278(3) Uani 1 1 d . . .
C64 C 1.13101(16) -0.23701(4) 0.60493(8) 0.0277(3) Uani 1 1 d . . .
C65 C 1.17851(16) -0.22744(4) 0.69297(8) 0.0268(3) Uani 1 1 d . . .
C66 C 1.14606(16) -0.18137(4) 0.72536(7) 0.0248(3) Uani 1 1 d . . .
C71 C 0.81259(15) -0.13982(4) 0.79816(7) 0.0225(2) Uani 1 1 d . . .
C72 C 0.85012(16) -0.15435(4) 0.88470(7) 0.0242(3) Uani 1 1 d . . .
C73 C 0.79137(17) -0.20007(4) 0.90953(8) 0.0290(3) Uani 1 1 d . . .
C74 C 0.69147(17) -0.23140(4) 0.84864(8) 0.0312(3) Uani 1 1 d . . .
C75 C 0.64651(17) -0.21643(4) 0.76301(8) 0.0304(3) Uani 1 1 d . . .
C76 C 0.70497(16) -0.17078(4) 0.73784(8) 0.0266(3) Uani 1 1 d . . .
H12 H 0.9058(18) 0.1374(4) 0.6203(8) 0.030(3) Uiso 1 1 d . . .
H13 H 0.721(2) 0.1389(4) 0.7345(8) 0.033(3) Uiso 1 1 d . . .
H15 H 1.2166(18) 0.1370(4) 0.9134(9) 0.030(3) Uiso 1 1 d . . .
H16 H 1.3986(19) 0.1339(4) 0.7992(8) 0.031(3) Uiso 1 1 d . . .
H23 H 1.4588(17) 0.0520(5) 0.4966(8) 0.031(3) Uiso 1 1 d . . .
H24 H 1.6062(18) 0.1247(4) 0.4539(8) 0.031(3) Uiso 1 1 d . . .
H25 H 1.5506(18) 0.2009(5) 0.5195(8) 0.035(3) Uiso 1 1 d . . .
H26 H 1.3568(17) 0.2038(5) 0.6307(8) 0.030(3) Uiso 1 1 d . . .
H33 H 0.6097(17) 0.0604(4) 1.0242(7) 0.026(3) Uiso 1 1 d . . .
H34 H 0.5384(18) 0.1356(4) 1.0891(8) 0.030(3) Uiso 1 1 d . . .
H35 H 0.6503(18) 0.2111(5) 1.0388(8) 0.033(3) Uiso 1 1 d . . .
H36 H 0.8332(17) 0.2108(5) 0.9231(8) 0.028(3) Uiso 1 1 d . . .
H42 H 1.4916(18) 0.0022(4) 0.6445(7) 0.026(3) Uiso 1 1 d . . .
H43 H 1.3644(18) -0.0728(5) 0.6887(8) 0.027(3) Uiso 1 1 d . . .
H45 H 0.8264(19) -0.0166(4) 0.6330(8) 0.028(3) Uiso 1 1 d . . .
H46 H 0.9474(18) 0.0563(5) 0.5812(8) 0.029(3) Uiso 1 1 d . . .
H52 H 0.5222(19) 0.0195(4) 0.8770(8) 0.029(3) Uiso 1 1 d . . .
H53 H 0.5788(17) -0.0567(4) 0.8125(8) 0.026(3) Uiso 1 1 d . . .
H55 H 1.1518(18) -0.0267(4) 0.8415(7) 0.023(3) Uiso 1 1 d . . .
H56 H 1.1022(17) 0.0478(4) 0.9130(8) 0.025(3) Uiso 1 1 d . . .
H62 H 0.9630(17) -0.1277(4) 0.5414(8) 0.026(3) Uiso 1 1 d . . .
H63 H 1.0209(18) -0.2064(5) 0.4867(9) 0.037(3) Uiso 1 1 d . . .
H64 H 1.1528(18) -0.2709(5) 0.5836(8) 0.034(3) Uiso 1 1 d . . .
H65 H 1.2346(18) -0.2541(5) 0.7323(8) 0.034(3) Uiso 1 1 d . . .
H66 H 1.1770(17) -0.1744(4) 0.7884(8) 0.026(3) Uiso 1 1 d . . .
H72 H 0.9241(17) -0.1325(4) 0.9282(8) 0.026(3) Uiso 1 1 d . . .
H73 H 0.8248(18) -0.2109(5) 0.9718(9) 0.036(3) Uiso 1 1 d . . .
H74 H 0.6541(18) -0.2647(5) 0.8661(8) 0.036(3) Uiso 1 1 d . . .
H75 H 0.5727(18) -0.2384(5) 0.7184(8) 0.031(3) Uiso 1 1 d . . .
H76 H 0.6764(17) -0.1605(4) 0.6764(9) 0.030(3) Uiso 1 1 d . . .

loop_
_atom_site_aniso_label
_atom_site_aniso_U_11
_atom_site_aniso_U_22
_atom_site_aniso_U_33
_atom_site_aniso_U_23
_atom_site_aniso_U_13
_atom_site_aniso_U_12
C1 0.0222(6) 0.0211(6) 0.0209(6) 0.0003(4) 0.0013(4) -0.0001(4)
C2 0.0230(6) 0.0208(6) 0.0203(6) 0.0014(4) 0.0008(4) 0.0006(4)
C11 0.0298(6) 0.0155(5) 0.0242(6) 0.0013(4) 0.0065(5) -0.0007(4)
C12 0.0302(6) 0.0262(6) 0.0217(6) 0.0023(5) 0.0036(5) 0.0041(5)
C13 0.0262(7) 0.0271(6) 0.0264(6) 0.0027(5) 0.0051(5) 0.0055(5)
C14 0.0293(6) 0.0152(5) 0.0242(6) 0.0000(4) 0.0057(5) 0.0016(4)
C15 0.0308(6) 0.0248(6) 0.0219(6) -0.0012(4) 0.0029(5) -0.0027(5)
C16 0.0252(7) 0.0252(6) 0.0269(6) -0.0012(5) 0.0041(5) -0.0033(5)
C21 0.0228(6) 0.0244(6) 0.0208(6) 0.0017(4) 0.0018(4) -0.0001(4)
C22 0.0220(6) 0.0245(6) 0.0206(6) 0.0017(4) 0.0017(4) -0.0007(4)
C23 0.0275(6) 0.0269(6) 0.0243(6) -0.0017(5) 0.0059(5) -0.0009(5)
C24 0.0269(6) 0.0338(7) 0.0240(6) 0.0005(5) 0.0073(5) -0.0041(5)
C25 0.0298(6) 0.0283(6) 0.0279(6) 0.0026(5) 0.0056(5) -0.0071(5)
C26 0.0306(6) 0.0231(6) 0.0269(6) -0.0003(5) 0.0046(5) -0.0022(5)
C31 0.0245(6) 0.0243(6) 0.0207(6) 0.0004(4) 0.0021(4) 0.0036(4)
C32 0.0233(6) 0.0244(6) 0.0214(6) 0.0005(4) 0.0020(4) 0.0041(4)
C33 0.0269(6) 0.0271(6) 0.0240(6) 0.0022(5) 0.0054(5) 0.0022(5)
C34 0.0268(6) 0.0334(7) 0.0237(6) 0.0001(5) 0.0066(5) 0.0073(5)
C35 0.0333(7) 0.0281(6) 0.0272(6) -0.0028(5) 0.0057(5) 0.0091(5)
C36 0.0322(6) 0.0231(6) 0.0262(6) 0.0011(5) 0.0045(5) 0.0041(5)
C41 0.0268(6) 0.0235(6) 0.0172(5) -0.0026(4) 0.0056(4) -0.0009(4)
C42 0.0225(6) 0.0262(6) 0.0251(6) -0.0016(5) 0.0068(5) -0.0006(5)
C43 0.0269(6) 0.0217(6) 0.0231(6) -0.0009(4) 0.0037(4) 0.0036(5)
C44 0.0267(6) 0.0215(6) 0.0170(5) -0.0028(4) 0.0043(4) -0.0007(4)
C45 0.0229(6) 0.0246(6) 0.0251(6) 0.0008(5) 0.0053(5) -0.0009(5)
C46 0.0267(6) 0.0228(6) 0.0243(6) 0.0018(5) 0.0045(5) 0.0020(5)
C51 0.0283(6) 0.0223(6) 0.0186(6) 0.0030(4) 0.0059(4) 0.0018(5)
C52 0.0245(6) 0.0272(6) 0.0258(6) 0.0012(5) 0.0066(5) 0.0024(5)
C53 0.0254(6) 0.0250(6) 0.0243(6) 0.0002(5) 0.0038(5) -0.0032(5)
C54 0.0267(6) 0.0204(5) 0.0179(6) 0.0038(4) 0.0046(4) 0.0007(4)
C55 0.0243(6) 0.0229(6) 0.0229(6) 0.0018(4) 0.0057(4) 0.0025(5)
C56 0.0253(6) 0.0219(6) 0.0230(6) 0.0003(4) 0.0043(4) -0.0007(5)
C61 0.0203(6) 0.0211(6) 0.0250(6) -0.0004(4) 0.0065(4) -0.0030(4)
C62 0.0260(6) 0.0233(6) 0.0241(6) 0.0014(5) 0.0059(5) -0.0005(5)
C63 0.0319(6) 0.0291(6) 0.0236(6) -0.0042(5) 0.0083(5) -0.0025(5)
C64 0.0290(6) 0.0229(6) 0.0331(7) -0.0041(5) 0.0106(5) -0.0007(5)
C65 0.0253(6) 0.0236(6) 0.0320(7) 0.0030(5) 0.0065(5) 0.0027(5)
C66 0.0254(6) 0.0254(6) 0.0237(6) -0.0007(5) 0.0044(5) -0.0004(5)
C71 0.0217(6) 0.0209(6) 0.0260(6) -0.0001(4) 0.0074(4) 0.0024(4)
C72 0.0257(6) 0.0226(6) 0.0256(6) -0.0011(5) 0.0081(5) 0.0021(5)
C73 0.0331(7) 0.0267(6) 0.0297(7) 0.0044(5) 0.0129(5) 0.0032(5)
C74 0.0323(7) 0.0228(6) 0.0422(8) 0.0026(5) 0.0167(5) -0.0017(5)
C75 0.0264(6) 0.0277(6) 0.0381(7) -0.0056(5) 0.0084(5) -0.0050(5)
C76 0.0255(6) 0.0273(6) 0.0274(7) -0.0001(5) 0.0051(5) -0.0007(5)

loop_
_atom_type_symbol
_atom_type_description
_atom_type_scat_dispersion_real
_atom_type_scat_dispersion_imag
_atom_type_scat_source
C C 0.0181 0.0091 'International Tables Vol C Tables 4.2.6.8 and 6.1.1.4'
H H 0.0000 0.0000 'International Tables Vol C Tables 4.2.6.8 and 6.1.1.4'

loop_
_geom_angle_atom_site_label_1
_geom_angle_atom_site_label_2
_geom_angle_atom_site_label_3
_geom_angle
_geom_angle_site_symmetry_1
_geom_angle_site_symmetry_3
_geom_angle_publ_flag
C2 C1 C44 122.45(9) . . ?
C2 C1 C61 120.96(9) . . ?
C44 C1 C61 116.59(9) . . ?
C1 C2 C54 123.03(9) . . ?
C1 C2 C71 119.96(9) . . ?
C54 C2 C71 116.96(9) . . ?
C12 C11 C16 117.82(10) . . ?
C12 C11 C21 121.75(10) . . ?
C16 C11 C21 120.42(10) . . ?
C13 C12 C11 121.27(11) . . ?
C13 C12 H12 119.6(7) . . ?
C11 C12 H12 119.1(7) . . ?
C12 C13 C14 120.81(11) . . ?
C12 C13 H13 119.2(7) . . ?
C14 C13 H13 120.0(7) . . ?
C13 C14 C15 118.03(10) . . ?
C13 C14 C31 120.78(10) . . ?
C15 C14 C31 121.19(10) . . ?
C16 C15 C14 121.07(11) . . ?
C16 C15 H15 118.8(7) . . ?
C14 C15 H15 120.1(7) . . ?
C15 C16 C11 120.82(11) . . ?
C15 C16 H16 119.8(7) . . ?
C11 C16 H16 119.3(7) . . ?
C26 C21 C22 118.72(10) . . ?
C26 C21 C11 119.12(10) . . ?
C22 C21 C11 122.11(9) . . ?
C23 C22 C21 118.66(10) . . ?
C23 C22 C41 118.68(10) . . ?
C21 C22 C41 122.61(9) . . ?
C24 C23 C22 121.76(11) . . ?
C24 C23 H23 119.6(7) . . ?
C22 C23 H23 118.6(7) . . ?
C23 C24 C25 119.50(11) . . ?
C23 C24 H24 120.8(7) . . ?
C25 C24 H24 119.7(7) . . ?
C26 C25 C24 119.71(11) . . ?
C26 C25 H25 120.4(7) . . ?
C24 C25 H25 119.9(7) . . ?
C25 C26 C21 121.62(11) . . ?
C25 C26 H26 119.8(7) . . ?
C21 C26 H26 118.6(7) . . ?
C36 C31 C32 118.82(10) . . ?
C36 C31 C14 119.44(10) . . ?
C32 C31 C14 121.73(9) . . ?
C33 C32 C31 118.71(10) . . ?
C33 C32 C51 118.99(10) . . ?
C31 C32 C51 122.28(9) . . ?
C34 C33 C32 121.53(11) . . ?
C34 C33 H33 120.2(7) . . ?
C32 C33 H33 118.3(7) . . ?
C35 C34 C33 119.64(11) . . ?
C35 C34 H34 120.4(7) . . ?
C33 C34 H34 120.0(7) . . ?
C34 C35 C36 119.86(11) . . ?
C34 C35 H35 120.2(7) . . ?
C36 C35 H35 119.9(7) . . ?
C35 C36 C31 121.41(11) . . ?
C35 C36 H36 120.4(7) . . ?
C31 C36 H36 118.2(7) . . ?
C42 C41 C46 117.69(10) . . ?
C42 C41 C22 119.71(10) . . ?
C46 C41 C22 122.59(10) . . ?
C43 C42 C41 121.24(10) . . ?
C43 C42 H42 119.7(7) . . ?
C41 C42 H42 119.0(7) . . ?
C42 C43 C44 120.73(10) . . ?
C42 C43 H43 120.8(7) . . ?
C44 C43 H43 118.3(7) . . ?
C45 C44 C43 117.87(10) . . ?
C45 C44 C1 121.68(10) . . ?
C43 C44 C1 120.43(10) . . ?
C46 C45 C44 121.20(10) . . ?
C46 C45 H45 119.8(7) . . ?
C44 C45 H45 119.0(7) . . ?
C45 C46 C41 120.93(10) . . ?
C45 C46 H46 119.1(7) . . ?
C41 C46 H46 120.0(7) . . ?
C52 C51 C56 117.82(10) . . ?
C52 C51 C32 120.07(10) . . ?
C56 C51 C32 122.11(10) . . ?
C53 C52 C51 120.98(10) . . ?
C53 C52 H52 119.5(7) . . ?
C51 C52 H52 119.5(7) . . ?
C52 C53 C54 121.16(11) . . ?
C52 C53 H53 119.4(7) . . ?
C54 C53 H53 119.4(7) . . ?
C53 C54 C55 117.49(10) . . ?
C53 C54 C2 121.06(10) . . ?
C55 C54 C2 121.44(10) . . ?
C56 C55 C54 121.24(10) . . ?
C56 C55 H55 120.6(7) . . ?
C54 C55 H55 118.2(7) . . ?
C55 C56 C51 120.99(10) . . ?
C55 C56 H56 118.5(7) . . ?
C51 C56 H56 120.5(7) . . ?
C62 C61 C66 118.76(10) . . ?
C62 C61 C1 120.41(10) . . ?
C66 C61 C1 120.78(10) . . ?
C63 C62 C61 120.43(11) . . ?
C63 C62 H62 119.7(7) . . ?
C61 C62 H62 119.8(7) . . ?
C64 C63 C62 120.32(11) . . ?
C64 C63 H63 120.0(8) . . ?
C62 C63 H63 119.7(8) . . ?
C63 C64 C65 119.62(11) . . ?
C63 C64 H64 122.0(7) . . ?
C65 C64 H64 118.4(7) . . ?
C66 C65 C64 120.21(11) . . ?
C66 C65 H65 120.6(7) . . ?
C64 C65 H65 119.1(7) . . ?
C65 C66 C61 120.57(10) . . ?
C65 C66 H66 120.7(7) . . ?
C61 C66 H66 118.7(7) . . ?
C72 C71 C76 118.91(10) . . ?
C72 C71 C2 119.96(10) . . ?
C76 C71 C2 120.91(10) . . ?
C73 C72 C71 120.39(11) . . ?
C73 C72 H72 119.9(7) . . ?
C71 C72 H72 119.6(7) . . ?
C74 C73 C72 120.26(11) . . ?
C74 C73 H73 120.0(7) . . ?
C72 C73 H73 119.8(7) . . ?
C75 C74 C73 119.76(11) . . ?
C75 C74 H74 120.0(7) . . ?
C73 C74 H74 120.2(7) . . ?
C74 C75 C76 120.19(11) . . ?
C74 C75 H75 120.8(7) . . ?
C76 C75 H75 119.0(7) . . ?
C75 C76 C71 120.37(11) . . ?
C75 C76 H76 120.2(7) . . ?
C71 C76 H76 119.3(7) . . ?

loop_
_geom_bond_atom_site_label_1
_geom_bond_atom_site_label_2
_geom_bond_distance
_geom_bond_site_symmetry_2
_geom_bond_publ_flag
C1 C2 1.3582(16) . ?
C1 C44 1.4905(15) . ?
C1 C61 1.4939(15) . ?
C2 C54 1.4902(15) . ?
C2 C71 1.4924(15) . ?
C11 C12 1.3930(16) . ?
C11 C16 1.3956(16) . ?
C11 C21 1.5003(15) . ?
C12 C13 1.3884(16) . ?
C12 H12 1.004(13) . ?
C13 C14 1.3919(16) . ?
C13 H13 1.001(14) . ?
C14 C15 1.3938(16) . ?
C14 C31 1.4998(15) . ?
C15 C16 1.3898(16) . ?
C15 H15 0.995(13) . ?
C16 H16 0.992(13) . ?
C21 C26 1.3980(16) . ?
C21 C22 1.4126(15) . ?
C22 C23 1.3996(16) . ?
C22 C41 1.4941(15) . ?
C23 C24 1.3838(16) . ?
C23 H23 0.989(13) . ?
C24 C25 1.3872(17) . ?
C24 H24 0.993(13) . ?
C25 C26 1.3857(16) . ?
C25 H25 0.991(13) . ?
C26 H26 0.992(13) . ?
C31 C36 1.3975(15) . ?
C31 C32 1.4127(15) . ?
C32 C33 1.4010(16) . ?
C32 C51 1.4934(15) . ?
C33 C34 1.3847(16) . ?
C33 H33 0.989(12) . ?
C34 C35 1.3841(17) . ?
C34 H34 0.983(13) . ?
C35 C36 1.3871(17) . ?
C35 H35 0.988(13) . ?
C36 H36 0.999(13) . ?
C41 C42 1.3957(16) . ?
C41 C46 1.3961(16) . ?
C42 C43 1.3867(16) . ?
C42 H42 0.987(13) . ?
C43 C44 1.3955(16) . ?
C43 H43 0.979(13) . ?
C44 C45 1.3933(15) . ?
C45 C46 1.3847(16) . ?
C45 H45 0.982(13) . ?
C46 H46 0.988(13) . ?
C51 C52 1.3948(16) . ?
C51 C56 1.3974(16) . ?
C52 C53 1.3874(16) . ?
C52 H52 1.003(13) . ?
C53 C54 1.3952(16) . ?
C53 H53 0.988(13) . ?
C54 C55 1.3994(16) . ?
C55 C56 1.3825(16) . ?
C55 H55 0.996(12) . ?
C56 H56 0.999(12) . ?
C61 C62 1.3934(16) . ?
C61 C66 1.3976(16) . ?
C62 C63 1.3876(16) . ?
C62 H62 0.992(12) . ?
C63 C64 1.3867(17) . ?
C63 H63 0.985(14) . ?
C64 C65 1.3875(17) . ?
C64 H64 1.000(13) . ?
C65 C66 1.3843(16) . ?
C65 H65 0.992(13) . ?
C66 H66 0.993(13) . ?
C71 C72 1.3926(16) . ?
C71 C76 1.3980(16) . ?
C72 C73 1.3867(16) . ?
C72 H72 0.990(13) . ?
C73 C74 1.3862(18) . ?
C73 H73 1.008(13) . ?
C74 C75 1.3859(18) . ?
C74 H74 0.995(13) . ?
C75 C76 1.3859(17) . ?
C75 H75 1.001(13) . ?
C76 H76 0.988(13) . ?

loop_
_cod_related_entry_id
_cod_related_entry_database
_cod_related_entry_code
1 ChemSpider 30658905
